data_7206138
loop_
_publ_author_name
'Garc\'ia, Marcos D.'
'Mart\'i-Rujas, Javier'
'Metrangolo, Pierangelo'
'Peinador, Carlos'
'Pilati, Tullio'
'Resnati, Giuseppe'
'Terraneo, Giancarlo'
'Ursini, Maurizio'

_publ_section_title
;
 Dimensional caging of polyiodides: cation-templated synthesis using
 bipyridinium salts
;
_journal_issue 13
_journal_name_full CrystEngComm
_journal_page_first 4411
_journal_paper_doi 10.1039/c0ce00860e
_journal_volume 13
_journal_year 2011
_chemical_formula_moiety 'C24 H14 F8 N2, 2+, 2(I3, 1-)'
_chemical_formula_sum 'C24 H14 F8 I6 N2'
_chemical_formula_weight 1243.77
_chemical_name_systematic
;
?
;
_space_group_IT_number 2
_symmetry_cell_setting triclinic
_symmetry_space_group_name_Hall '-P 1'
_symmetry_space_group_name_H-M 'P -1'
_atom_sites_solution_hydrogens geom
_atom_sites_solution_primary direct
_atom_sites_solution_secondary difmap
_audit_creation_method SHELXL-97
_cell_angle_alpha 99.020(3)
_cell_angle_beta 93.382(3)
_cell_angle_gamma 105.947(3)
_cell_formula_units_Z 1
_cell_length_a 7.6088(5)
_cell_length_b 7.6970(5)
_cell_length_c 14.1513(9)
_cell_measurement_reflns_used 4970
_cell_measurement_temperature 297(2)
_cell_measurement_theta_max 24.11
_cell_measurement_theta_min 2.80
_cell_volume 782.46(9)
_computing_cell_refinement 'Bruker SAINT'
_computing_data_collection 'Bruker SMART'
_computing_data_reduction 'Bruker SAINT'
_computing_molecular_graphics
;
ORTEP-3 (Farrugia, L.J. (1997) Jour. Appl. Cryst. 30, 565)
Mercury (Macrae, C. F., Edgington, P. R., McCabe, P., Pidcock, E.,
Shields, G. P., Taylor, R., Towler, M. & van de Streek, J. (2006).
J. Appl. Cryst. 39, 453-457
;
_computing_publication_material 'SHELXL-97 (Sheldrick, 1997)'
_computing_structure_refinement 'SHELXL-97 (Sheldrick, G. M. (2008). Acta Cryst. A64, 112-122)'
_computing_structure_solution
;
SIR2002 (Burla, M. C., Camalli, M., Carrozzini, B., Cascarano, G. L.,
Giacovazzo, C., Polidori, G. & Spagna, R. (2003).
J. Appl. Cryst. 36, 1103.)
;
_diffrn_ambient_temperature 297(2)
_diffrn_measured_fraction_theta_full 0.995
_diffrn_measured_fraction_theta_max 0.969
_diffrn_measurement_device_type 'Bruker APEX-II CCD area detector'
_diffrn_measurement_method '\f and \w scans'
_diffrn_radiation_monochromator graphite
_diffrn_radiation_source 'fine-focus sealed tube'
_diffrn_radiation_type MoK\a
_diffrn_radiation_wavelength 0.71073
_diffrn_reflns_av_R_equivalents 0.0946
_diffrn_reflns_av_sigmaI/netI 0.0652
_diffrn_reflns_limit_h_max 10
_diffrn_reflns_limit_h_min -10
_diffrn_reflns_limit_k_max 10
_diffrn_reflns_limit_k_min -10
_diffrn_reflns_limit_l_max 18
_diffrn_reflns_limit_l_min -17
_diffrn_reflns_number 17264
_diffrn_reflns_theta_full 25.00
_diffrn_reflns_theta_max 28.32
_diffrn_reflns_theta_min 1.47
_diffrn_standards_decay_% 0.00
_exptl_absorpt_coefficient_mu 6.021
_exptl_absorpt_correction_T_max 0.7457
_exptl_absorpt_correction_T_min 0.5627
_exptl_absorpt_correction_type multi-scan
_exptl_absorpt_process_details 'Bruker (2001). SADABS. Bruker AXS Inc., Madison, Wisconsin, USA.'
_exptl_crystal_colour red
_exptl_crystal_density_diffrn 2.640
_exptl_crystal_density_method 'not measured'
_exptl_crystal_description lamina
_exptl_crystal_F_000 562
_exptl_crystal_size_max 0.08
_exptl_crystal_size_mid 0.02
_exptl_crystal_size_min 0.01
_refine_diff_density_max 0.975
_refine_diff_density_min -0.596
_refine_diff_density_rms 0.140
_refine_ls_extinction_method none
_refine_ls_goodness_of_fit_ref 0.866
_refine_ls_hydrogen_treatment noref
_refine_ls_matrix_type full
_refine_ls_number_parameters 181
_refine_ls_number_reflns 3776
_refine_ls_number_restraints 0
_refine_ls_restrained_S_all 0.866
_refine_ls_R_factor_all 0.0869
_refine_ls_R_factor_gt 0.0312
_refine_ls_shift/su_max 0.002
_refine_ls_shift/su_mean 0.000
_refine_ls_structure_factor_coef Fsqd
_refine_ls_weighting_details 'w=1/[\s^2^(Fo^2^)+(0.0333P)^2] where P=(Fo^2^+2Fc^2^)/3'
_refine_ls_weighting_scheme calc
_refine_ls_wR_factor_gt 0.0679
_refine_ls_wR_factor_ref 0.0814
_reflns_number_gt 1934
_reflns_number_total 3776
_reflns_threshold_expression I>2\s(I)
_cod_data_source_file c0ce00860e.txt
_cod_data_source_block mg11
_cod_database_code 7206138

loop_
_symmetry_equiv_pos_as_xyz
'x, y, z'
'-x, -y, -z'

loop_
_atom_site_label
_atom_site_type_symbol
_atom_site_fract_x
_atom_site_fract_y
_atom_site_fract_z
_atom_site_U_iso_or_equiv
_atom_site_adp_type
_atom_site_occupancy
_atom_site_symmetry_multiplicity
_atom_site_calc_flag
_atom_site_refinement_flags
_atom_site_disorder_assembly
_atom_site_disorder_group
I2 I 0.31581(4) 0.69843(5) 0.02434(3) 0.05758(12) Uani 1 1 d . . .
I1 I 0.41453(5) 0.91083(5) 0.21833(3) 0.07405(15) Uani 1 1 d . . .
I3 I 0.21751(6) 0.47090(6) -0.16626(3) 0.07716(15) Uani 1 1 d . . .
N1 N 0.1392(6) 0.2920(5) 0.2236(3) 0.0511(10) Uani 1 1 d . . .
C1 C 0.2459(7) 0.3096(7) 0.1525(4) 0.0603(14) Uani 1 1 d . . .
H1 H 0.3579 0.4009 0.1627 0.072 Uiso 1 1 calc R . .
C2 C 0.1953(6) 0.1981(7) 0.0663(4) 0.0587(14) Uani 1 1 d . . .
H2 H 0.2728 0.2141 0.0179 0.070 Uiso 1 1 calc R . .
C3 C 0.0304(6) 0.0601(6) 0.0481(3) 0.0387(10) Uani 1 1 d . . .
C4 C -0.0773(7) 0.0456(7) 0.1224(4) 0.0624(14) Uani 1 1 d . . .
H4 H -0.1905 -0.0438 0.1132 0.075 Uiso 1 1 calc R . .
C5 C -0.0217(7) 0.1608(7) 0.2106(4) 0.0669(15) Uani 1 1 d . . .
H5 H -0.0956 0.1472 0.2606 0.080 Uiso 1 1 calc R . .
C6 C 0.1902(7) 0.4245(6) 0.3166(4) 0.0607(14) Uani 1 1 d . . .
H6A H 0.3026 0.5188 0.3124 0.073 Uiso 1 1 calc R . .
H6B H 0.0941 0.4839 0.3272 0.073 Uiso 1 1 calc R . .
C7 C 0.2172(7) 0.3361(6) 0.3997(3) 0.0491(12) Uani 1 1 d . . .
C8 C 0.3834(7) 0.3030(6) 0.4229(4) 0.0514(12) Uani 1 1 d . . .
C9 C 0.4123(7) 0.2312(6) 0.5032(4) 0.0530(13) Uani 1 1 d . . .
C10 C 0.2797(7) 0.1883(7) 0.5641(4) 0.0610(14) Uani 1 1 d . . .
H10 H 0.3006 0.1397 0.6184 0.073 Uiso 1 1 calc R . .
C11 C 0.1139(7) 0.2205(7) 0.5414(4) 0.0600(14) Uani 1 1 d . . .
C12 C 0.0842(7) 0.2907(6) 0.4610(4) 0.0555(14) Uani 1 1 d . . .
F1 F 0.5209(4) 0.3494(4) 0.3684(2) 0.0717(8) Uani 1 1 d . . .
F2 F 0.5771(4) 0.2063(4) 0.5244(2) 0.0821(10) Uani 1 1 d . . .
F3 F -0.0200(4) 0.1824(5) 0.5992(2) 0.0913(11) Uani 1 1 d . . .
F4 F -0.0798(4) 0.3175(4) 0.4408(2) 0.0837(10) Uani 1 1 d . . .

loop_
_atom_site_aniso_label
_atom_site_aniso_U_11
_atom_site_aniso_U_22
_atom_site_aniso_U_33
_atom_site_aniso_U_23
_atom_site_aniso_U_13
_atom_site_aniso_U_12
I2 0.0522(2) 0.0602(2) 0.0674(3) 0.01953(18) 0.00544(16) 0.02358(17)
I1 0.0832(3) 0.0758(3) 0.0681(3) 0.0130(2) -0.0027(2) 0.0332(2)
I3 0.0794(3) 0.0782(3) 0.0756(3) 0.0069(2) -0.0011(2) 0.0312(2)
N1 0.059(3) 0.035(2) 0.054(3) 0.008(2) -0.008(2) 0.008(2)
C1 0.051(3) 0.061(3) 0.054(4) 0.012(3) -0.008(3) -0.007(3)
C2 0.039(3) 0.073(4) 0.051(4) 0.014(3) 0.000(2) -0.007(3)
C3 0.039(3) 0.039(3) 0.043(3) 0.015(2) 0.004(2) 0.015(2)
C4 0.051(3) 0.055(3) 0.065(4) 0.003(3) 0.006(3) -0.008(2)
C5 0.071(4) 0.063(4) 0.054(4) 0.000(3) 0.016(3) 0.003(3)
C6 0.077(4) 0.041(3) 0.054(4) 0.000(3) -0.006(3) 0.009(3)
C7 0.061(3) 0.040(3) 0.041(3) -0.001(2) -0.008(3) 0.013(2)
C8 0.058(3) 0.041(3) 0.047(3) 0.002(2) 0.007(3) 0.004(2)
C9 0.050(3) 0.044(3) 0.057(4) -0.006(2) -0.008(3) 0.009(2)
C10 0.072(4) 0.054(3) 0.046(3) 0.008(3) -0.006(3) 0.003(3)
C11 0.061(4) 0.059(3) 0.051(4) -0.004(3) 0.011(3) 0.009(3)
C12 0.050(3) 0.052(3) 0.059(4) -0.006(3) -0.007(3) 0.016(3)
F1 0.0639(19) 0.072(2) 0.071(2) 0.0070(17) 0.0182(17) 0.0066(16)
F2 0.058(2) 0.091(2) 0.096(3) 0.0163(19) -0.0115(17) 0.0242(18)
F3 0.075(2) 0.111(3) 0.072(2) 0.000(2) 0.0313(19) 0.004(2)
F4 0.062(2) 0.093(2) 0.097(3) -0.001(2) -0.0002(18) 0.0357(18)

loop_
_atom_type_symbol
_atom_type_description
_atom_type_scat_dispersion_real
_atom_type_scat_dispersion_imag
_atom_type_scat_source
C C 0.0033 0.0016 'International Tables Vol C Tables 4.2.6.8 and 6.1.1.4'
H H 0.0000 0.0000 'International Tables Vol C Tables 4.2.6.8 and 6.1.1.4'
N N 0.0061 0.0033 'International Tables Vol C Tables 4.2.6.8 and 6.1.1.4'
F F 0.0171 0.0103 'International Tables Vol C Tables 4.2.6.8 and 6.1.1.4'
I I -0.4742 1.8119 'International Tables Vol C Tables 4.2.6.8 and 6.1.1.4'

loop_
_geom_angle_atom_site_label_1
_geom_angle_atom_site_label_2
_geom_angle_atom_site_label_3
_geom_angle
_geom_angle_site_symmetry_1
_geom_angle_site_symmetry_3
_geom_angle_publ_flag
I1 I2 I3 177.369(15) . . ?
C1 N1 C5 120.2(4) . . ?
C1 N1 C6 121.0(4) . . ?
C5 N1 C6 118.7(5) . . ?
N1 C1 C2 121.3(5) . . ?
N1 C1 H1 119.3 . . ?
C2 C1 H1 119.3 . . ?
C1 C2 C3 121.3(5) . . ?
C1 C2 H2 119.3 . . ?
C3 C2 H2 119.3 . . ?
C4 C3 C2 116.1(4) . . ?
C4 C3 C3 121.9(5) . 2 ?
C2 C3 C3 121.9(5) . 2 ?
C3 C4 C5 121.5(4) . . ?
C3 C4 H4 119.2 . . ?
C5 C4 H4 119.2 . . ?
N1 C5 C4 119.5(5) . . ?
N1 C5 H5 120.3 . . ?
C4 C5 H5 120.3 . . ?
C7 C6 N1 112.9(4) . . ?
C7 C6 H6A 109.0 . . ?
N1 C6 H6A 109.0 . . ?
C7 C6 H6B 109.0 . . ?
N1 C6 H6B 109.0 . . ?
H6A C6 H6B 107.8 . . ?
C12 C7 C8 116.3(4) . . ?
C12 C7 C6 122.5(5) . . ?
C8 C7 C6 121.1(5) . . ?
F1 C8 C9 119.2(5) . . ?
F1 C8 C7 119.5(5) . . ?
C9 C8 C7 121.2(5) . . ?
F2 C9 C10 118.8(5) . . ?
F2 C9 C8 119.2(5) . . ?
C10 C9 C8 122.0(5) . . ?
C9 C10 C11 117.1(5) . . ?
C9 C10 H10 121.4 . . ?
C11 C10 H10 121.4 . . ?
F3 C11 C12 119.5(5) . . ?
F3 C11 C10 119.5(5) . . ?
C12 C11 C10 120.9(5) . . ?
F4 C12 C11 119.1(5) . . ?
F4 C12 C7 118.5(5) . . ?
C11 C12 C7 122.4(5) . . ?

loop_
_geom_bond_atom_site_label_1
_geom_bond_atom_site_label_2
_geom_bond_distance
_geom_bond_site_symmetry_2
_geom_bond_publ_flag
I2 I1 2.9065(6) . ?
I2 I3 2.9090(6) . ?
N1 C1 1.329(6) . ?
N1 C5 1.338(6) . ?
N1 C6 1.492(6) . ?
C1 C2 1.345(7) . ?
C1 H1 0.9300 . ?
C2 C3 1.383(6) . ?
C2 H2 0.9300 . ?
C3 C4 1.371(7) . ?
C3 C3 1.489(9) 2 ?
C4 C5 1.381(7) . ?
C4 H4 0.9300 . ?
C5 H5 0.9300 . ?
C6 C7 1.479(7) . ?
C6 H6A 0.9700 . ?
C6 H6B 0.9700 . ?
C7 C12 1.379(7) . ?
C7 C8 1.388(6) . ?
C8 F1 1.339(5) . ?
C8 C9 1.371(7) . ?
C9 F2 1.343(5) . ?
C9 C10 1.371(7) . ?
C10 C11 1.380(7) . ?
C10 H10 0.9300 . ?
C11 F3 1.343(6) . ?
C11 C12 1.367(7) . ?
C12 F4 1.342(5) . ?

loop_
_geom_torsion_atom_site_label_1
_geom_torsion_atom_site_label_2
_geom_torsion_atom_site_label_3
_geom_torsion_atom_site_label_4
_geom_torsion
_geom_torsion_site_symmetry_1
_geom_torsion_site_symmetry_2
_geom_torsion_site_symmetry_3
_geom_torsion_site_symmetry_4
_geom_torsion_publ_flag
C5 N1 C1 C2 0.5(7) . . . . ?
C6 N1 C1 C2 -175.6(4) . . . . ?
N1 C1 C2 C3 -0.2(8) . . . . ?
C1 C2 C3 C4 0.6(7) . . . . ?
C1 C2 C3 C3 177.8(5) . . . 2 ?
C2 C3 C4 C5 -1.1(7) . . . . ?
C3 C3 C4 C5 -178.3(5) 2 . . . ?
C1 N1 C5 C4 -1.0(7) . . . . ?
C6 N1 C5 C4 175.2(5) . . . . ?
C3 C4 C5 N1 1.3(8) . . . . ?
C1 N1 C6 C7 -118.7(5) . . . . ?
C5 N1 C6 C7 65.2(6) . . . . ?
N1 C6 C7 C12 -100.0(6) . . . . ?
N1 C6 C7 C8 83.5(6) . . . . ?
C12 C7 C8 F1 -177.8(4) . . . . ?
C6 C7 C8 F1 -1.0(7) . . . . ?
C12 C7 C8 C9 -0.7(7) . . . . ?
C6 C7 C8 C9 176.0(4) . . . . ?
F1 C8 C9 F2 -1.1(7) . . . . ?
C7 C8 C9 F2 -178.1(4) . . . . ?
F1 C8 C9 C10 177.2(4) . . . . ?
C7 C8 C9 C10 0.1(7) . . . . ?
F2 C9 C10 C11 178.3(4) . . . . ?
C8 C9 C10 C11 0.0(8) . . . . ?
C9 C10 C11 F3 -179.4(4) . . . . ?
C9 C10 C11 C12 0.6(8) . . . . ?
F3 C11 C12 F4 -0.9(7) . . . . ?
C10 C11 C12 F4 179.1(4) . . . . ?
F3 C11 C12 C7 178.7(4) . . . . ?
C10 C11 C12 C7 -1.3(8) . . . . ?
C8 C7 C12 F4 -179.0(4) . . . . ?
C6 C7 C12 F4 4.2(7) . . . . ?
C8 C7 C12 C11 1.3(7) . . . . ?
C6 C7 C12 C11 -175.4(5) . . . . ?
